data_4083519
loop_
_publ_author_name
'Namura, Kyo'
'Suzuki, Hiroharu'

_publ_section_title
;
 Synthesis, Structure, and Reactivity of Mixed-Ligand Dinuclear Ruthenium
 Polyhydrido Complexes Supported by
 1,4,7-Trimethyl-1,4,7-triazacyclononane and Bulky Phosphine Ligands
;
_journal_issue 12
_journal_name_full Organometallics
_journal_page_first 2968
_journal_paper_doi 10.1021/om500018j
_journal_volume 33
_journal_year 2014
_chemical_formula_sum 'C39 H80 F6 N3 P3 Ru2'
_chemical_formula_weight 1000.11
_chemical_name_systematic
; 
 ? 
;
_space_group_IT_number 2
_symmetry_cell_setting triclinic
_symmetry_space_group_name_Hall '-P 1'
_symmetry_space_group_name_H-M 'P -1'
_atom_sites_solution_hydrogens geom
_atom_sites_solution_primary direct
_atom_sites_solution_secondary difmap
_audit_creation_method SHELXL-97
_cell_angle_alpha 98.2920(15)
_cell_angle_beta 91.5450(15)
_cell_angle_gamma 94.0940(16)
_cell_formula_units_Z 2
_cell_length_a 9.7471(6)
_cell_length_b 12.7237(7)
_cell_length_c 18.6441(10)
_cell_measurement_reflns_used 20926
_cell_measurement_temperature 123(2)
_cell_measurement_theta_max 27.48
_cell_measurement_theta_min 3.08
_cell_volume 2280.6(2)
_computing_cell_refinement PROCESS-AUTO
_computing_data_collection 'PROCESS-AUTO (Rigaku, 1998)'
_computing_data_reduction 'SHELXS-97 (Sheldrick, 1990)'
_computing_molecular_graphics 'ORTEX (P.McArdle, 1995)'
_computing_publication_material SHELXL-97
_computing_structure_refinement 'SHELXL-97 (Sheldrick, 1997)'
_computing_structure_solution SHELXS-97
_diffrn_ambient_temperature 123(2)
_diffrn_detector_area_resol_mean 10
_diffrn_measured_fraction_theta_full 0.981
_diffrn_measured_fraction_theta_max 0.981
_diffrn_measurement_device_type 'Rigaku R-AXIS RAPID Imaging Plate'
_diffrn_measurement_method \w
_diffrn_radiation_monochromator graphite
_diffrn_radiation_source 'Rigaku Rotating Anode Ultrax18'
_diffrn_radiation_type MoK\a
_diffrn_radiation_wavelength 0.71069
_diffrn_reflns_av_R_equivalents 0.0344
_diffrn_reflns_av_sigmaI/netI 0.0467
_diffrn_reflns_limit_h_max 12
_diffrn_reflns_limit_h_min -12
_diffrn_reflns_limit_k_max 16
_diffrn_reflns_limit_k_min -16
_diffrn_reflns_limit_l_max 24
_diffrn_reflns_limit_l_min -24
_diffrn_reflns_number 20891
_diffrn_reflns_theta_full 27.48
_diffrn_reflns_theta_max 27.48
_diffrn_reflns_theta_min 3.08
_exptl_absorpt_coefficient_mu 0.822
_exptl_absorpt_correction_T_max 1.0000
_exptl_absorpt_correction_T_min 0.7351
_exptl_absorpt_correction_type empirical
_exptl_crystal_colour purple
_exptl_crystal_density_diffrn 1.456
_exptl_crystal_density_meas ?
_exptl_crystal_density_method 'not measured'
_exptl_crystal_description platelet
_exptl_crystal_F_000 1044
_exptl_crystal_size_max 0.480
_exptl_crystal_size_mid 0.410
_exptl_crystal_size_min 0.100
_refine_diff_density_max 1.059
_refine_diff_density_min -1.333
_refine_diff_density_rms 0.094
_refine_ls_extinction_method none
_refine_ls_goodness_of_fit_ref 1.033
_refine_ls_hydrogen_treatment refall
_refine_ls_matrix_type full
_refine_ls_number_parameters 501
_refine_ls_number_reflns 10256
_refine_ls_number_restraints 0
_refine_ls_restrained_S_all 1.033
_refine_ls_R_factor_all 0.0455
_refine_ls_R_factor_gt 0.0388
_refine_ls_shift/su_max 0.001
_refine_ls_shift/su_mean 0.000
_refine_ls_structure_factor_coef Fsqd
_refine_ls_weighting_details 'calc w=1/[\s^2^(Fo^2^)+(0.0460P)^2^+2.8538P] where P=(Fo^2^+2Fc^2^)/3'
_refine_ls_weighting_scheme calc
_refine_ls_wR_factor_gt 0.0967
_refine_ls_wR_factor_ref 0.1014
_reflns_number_gt 8928
_reflns_number_total 10256
_reflns_threshold_expression >2sigma(I)
_cod_data_source_file om500018j_si_001.cif
_cod_data_source_block 3cPF6
_cod_depositor_comments
;
The following automatic conversions were performed:

'_symmetry_cell_setting' value 'Triclinic' changed to 'triclinic'
according to
/usr/data/users/saulius/crontab/automatic-downloads/rss-feeds/ACS/lib/dictionaries/cif_core.dic
dictionary named 'cif_core.dic' version 2.4.2 from
2011-04-26.

'_exptl_absorpt_correction_type' value 'Empirical'
changed to 'empirical' according to
/usr/data/users/saulius/crontab/automatic-downloads/rss-feeds/ACS/lib/dictionaries/cif_core.dic
dictionary named 'cif_core.dic' version 2.4.2 from 2011-04-26.

Automatic conversion script
Id: cif_fix_values 2281 2013-09-26 08:29:07Z andrius 

 Adding full bibliography for 4083517--4083527.cif.

The following automatic conversions were performed:

'_exptl_crystal_density_meas' value 'not measured' was changed to '?'
- the value is perceived as not measured.

Automatic conversion script
Id: cif_fix_values 3008 2015-01-20 13:52:24Z robertas 
;
_cod_original_sg_symbol_H-M P-1
_cod_database_code 4083519

loop_
_symmetry_equiv_pos_as_xyz
'x, y, z'
'-x, -y, -z'

loop_
_atom_site_label
_atom_site_type_symbol
_atom_site_fract_x
_atom_site_fract_y
_atom_site_fract_z
_atom_site_U_iso_or_equiv
_atom_site_adp_type
_atom_site_occupancy
_atom_site_symmetry_multiplicity
_atom_site_calc_flag
_atom_site_refinement_flags
_atom_site_disorder_assembly
_atom_site_disorder_group
Ru1 Ru 0.28391(3) 0.257247(18) 0.358421(12) 0.02759(7) Uani 1 1 d . . .
Ru2 Ru 0.26304(2) 0.313857(16) 0.237093(11) 0.01855(7) Uani 1 1 d . . .
P1 P 0.31382(6) 0.47862(5) 0.20646(3) 0.01643(13) Uani 1 1 d . . .
P2 P 0.19049(6) 0.19172(5) 0.13734(4) 0.02084(14) Uani 1 1 d . . .
P3 P 0.35370(15) 0.13112(8) 0.68384(5) 0.0566(3) Uani 1 1 d . . .
N1 N 0.2555(3) 0.1046(2) 0.39526(16) 0.0418(7) Uani 1 1 d . . .
N2 N 0.4528(3) 0.2739(3) 0.43792(15) 0.0450(7) Uani 1 1 d . . .
N3 N 0.1718(4) 0.3027(2) 0.45444(17) 0.0489(8) Uani 1 1 d . . .
F1 F 0.4711(3) 0.1385(2) 0.62619(13) 0.0612(6) Uani 1 1 d . . .
F2 F 0.4096(3) 0.02385(19) 0.70321(14) 0.0629(7) Uani 1 1 d . . .
F3 F 0.2349(5) 0.1228(3) 0.73876(18) 0.1116(15) Uani 1 1 d . . .
F4 F 0.3012(4) 0.2393(2) 0.66270(17) 0.0999(13) Uani 1 1 d . . .
F5 F 0.2561(3) 0.0651(3) 0.62022(16) 0.0792(8) Uani 1 1 d . . .
F6 F 0.4518(5) 0.1980(3) 0.74549(15) 0.1190(16) Uani 1 1 d . . .
C1 C 0.3722(5) 0.0885(3) 0.4461(2) 0.0518(10) Uani 1 1 d . . .
H1A H 0.3420 0.1007 0.4967 0.062 Uiso 1 1 calc R . .
H1B H 0.3980 0.0142 0.4355 0.062 Uiso 1 1 calc R . .
C2 C 0.4940(5) 0.1632(3) 0.4381(2) 0.0525(10) Uani 1 1 d . . .
H2A H 0.5388 0.1391 0.3923 0.063 Uiso 1 1 calc R . .
H2B H 0.5615 0.1625 0.4787 0.063 Uiso 1 1 calc R . .
C3 C 0.4055(5) 0.3200(3) 0.51087(19) 0.0548(11) Uani 1 1 d . . .
H3A H 0.4771 0.3733 0.5352 0.066 Uiso 1 1 calc R . .
H3B H 0.3920 0.2627 0.5413 0.066 Uiso 1 1 calc R . .
C4 C 0.2720(5) 0.3722(3) 0.5035(2) 0.0577(11) Uani 1 1 d . . .
H4A H 0.2325 0.3881 0.5519 0.069 Uiso 1 1 calc R . .
H4B H 0.2908 0.4403 0.4845 0.069 Uiso 1 1 calc R . .
C5 C 0.1218(5) 0.2065(3) 0.4874(2) 0.0568(11) Uani 1 1 d . . .
H5A H 0.0271 0.2148 0.5042 0.068 Uiso 1 1 calc R . .
H5B H 0.1820 0.1999 0.5299 0.068 Uiso 1 1 calc R . .
C6 C 0.1231(5) 0.1069(3) 0.4318(2) 0.0546(10) Uani 1 1 d . . .
H6A H 0.1087 0.0430 0.4562 0.066 Uiso 1 1 calc R . .
H6B H 0.0469 0.1054 0.3954 0.066 Uiso 1 1 calc R . .
C7 C 0.2463(5) 0.0143(3) 0.3342(2) 0.0499(9) Uani 1 1 d . . .
H7A H 0.3329 0.0138 0.3086 0.075 Uiso 1 1 calc R . .
H7B H 0.1705 0.0228 0.3004 0.075 Uiso 1 1 calc R . .
H7C H 0.2296 -0.0531 0.3534 0.075 Uiso 1 1 calc R . .
C8 C 0.5694(4) 0.3410(4) 0.4176(2) 0.0543(10) Uani 1 1 d . . .
H8A H 0.5416 0.4133 0.4164 0.081 Uiso 1 1 calc R . .
H8B H 0.5990 0.3114 0.3695 0.081 Uiso 1 1 calc R . .
H8C H 0.6457 0.3434 0.4533 0.081 Uiso 1 1 calc R . .
C9 C 0.0531(5) 0.3634(4) 0.4382(2) 0.0600(12) Uani 1 1 d . . .
H9A H -0.0111 0.3182 0.4035 0.090 Uiso 1 1 calc R . .
H9B H 0.0860 0.4266 0.4174 0.090 Uiso 1 1 calc R . .
H9C H 0.0060 0.3854 0.4831 0.090 Uiso 1 1 calc R . .
C10 C 0.2589(3) 0.5043(2) 0.11485(14) 0.0194(5) Uani 1 1 d . . .
H10 H 0.2932 0.4467 0.0791 0.023 Uiso 1 1 calc R . .
C11 C 0.3130(3) 0.6122(2) 0.09212(16) 0.0271(6) Uani 1 1 d . . .
H11A H 0.3393 0.6655 0.1352 0.033 Uiso 1 1 calc R . .
H11B H 0.3937 0.6030 0.0613 0.033 Uiso 1 1 calc R . .
C12 C 0.1900(3) 0.6463(3) 0.04915(18) 0.0355(7) Uani 1 1 d . . .
H12A H 0.1962 0.7244 0.0495 0.043 Uiso 1 1 calc R . .
H12B H 0.1853 0.6103 -0.0017 0.043 Uiso 1 1 calc R . .
C13 C 0.0673(3) 0.6105(2) 0.09009(18) 0.0322(7) Uani 1 1 d . . .
H13A H -0.0194 0.6087 0.0609 0.039 Uiso 1 1 calc R . .
H13B H 0.0601 0.6579 0.1367 0.039 Uiso 1 1 calc R . .
C14 C 0.0996(3) 0.4992(2) 0.10248(16) 0.0257(6) Uani 1 1 d . . .
H14A H 0.0695 0.4463 0.0597 0.031 Uiso 1 1 calc R . .
H14B H 0.0526 0.4791 0.1455 0.031 Uiso 1 1 calc R . .
C15 C 0.4988(2) 0.5236(2) 0.20958(14) 0.0205(5) Uani 1 1 d . . .
H15 H 0.5070 0.6025 0.2102 0.025 Uiso 1 1 calc R . .
C16 C 0.5808(3) 0.4725(2) 0.14568(16) 0.0267(6) Uani 1 1 d . . .
H16A H 0.5581 0.3946 0.1354 0.032 Uiso 1 1 calc R . .
H16B H 0.5619 0.5041 0.1013 0.032 Uiso 1 1 calc R . .
C17 C 0.7311(3) 0.4983(3) 0.17259(19) 0.0379(7) Uani 1 1 d . . .
H17A H 0.7903 0.4442 0.1491 0.045 Uiso 1 1 calc R . .
H17B H 0.7658 0.5693 0.1621 0.045 Uiso 1 1 calc R . .
C18 C 0.7291(4) 0.4965(5) 0.2537(2) 0.0615(13) Uani 1 1 d . . .
H18A H 0.7686 0.4313 0.2658 0.074 Uiso 1 1 calc R . .
H18B H 0.7846 0.5592 0.2799 0.074 Uiso 1 1 calc R . .
C19 C 0.5815(3) 0.4983(3) 0.27584(16) 0.0310(6) Uani 1 1 d . . .
H19A H 0.5728 0.5537 0.3182 0.037 Uiso 1 1 calc R . .
H19B H 0.5478 0.4284 0.2887 0.037 Uiso 1 1 calc R . .
C20 C 0.2426(3) 0.5890(2) 0.26658(15) 0.0222(5) Uani 1 1 d . . .
H20 H 0.2532 0.6533 0.2415 0.027 Uiso 1 1 calc R . .
C21 C 0.0896(3) 0.5738(3) 0.28378(17) 0.0316(6) Uani 1 1 d . . .
H21A H 0.0299 0.5832 0.2417 0.038 Uiso 1 1 calc R . .
H21B H 0.0670 0.5020 0.2969 0.038 Uiso 1 1 calc R . .
C22 C 0.0718(4) 0.6604(4) 0.3481(2) 0.0525(10) Uani 1 1 d . . .
H22A H 0.0396 0.7248 0.3309 0.063 Uiso 1 1 calc R . .
H22B H 0.0034 0.6347 0.3812 0.063 Uiso 1 1 calc R . .
C23 C 0.2095(4) 0.6852(3) 0.3864(2) 0.0464(9) Uani 1 1 d . . .
H23A H 0.2059 0.6660 0.4359 0.056 Uiso 1 1 calc R . .
H23B H 0.2372 0.7622 0.3902 0.056 Uiso 1 1 calc R . .
C24 C 0.3134(3) 0.6199(2) 0.34211(16) 0.0288(6) Uani 1 1 d . . .
H24A H 0.3323 0.5558 0.3640 0.035 Uiso 1 1 calc R . .
H24B H 0.4011 0.6632 0.3393 0.035 Uiso 1 1 calc R . .
C25 C 0.2049(3) 0.2286(2) 0.04550(15) 0.0237(5) Uani 1 1 d . . .
H25 H 0.1740 0.3025 0.0498 0.028 Uiso 1 1 calc R . .
C26 C 0.3485(3) 0.2366(2) 0.01462(15) 0.0256(6) Uani 1 1 d . . .
H26A H 0.3938 0.1694 0.0146 0.031 Uiso 1 1 calc R . .
H26B H 0.4077 0.2959 0.0424 0.031 Uiso 1 1 calc R . .
C27 C 0.3174(4) 0.2578(3) -0.06286(17) 0.0362(7) Uani 1 1 d . . .
H27A H 0.2968 0.3328 -0.0633 0.043 Uiso 1 1 calc R . .
H27B H 0.3957 0.2417 -0.0943 0.043 Uiso 1 1 calc R . .
C28 C 0.1908(4) 0.1816(3) -0.08750(17) 0.0402(8) Uani 1 1 d . . .
H28A H 0.2189 0.1132 -0.1130 0.048 Uiso 1 1 calc R . .
H28B H 0.1304 0.2131 -0.1209 0.048 Uiso 1 1 calc R . .
C29 C 0.1154(3) 0.1640(3) -0.01854(17) 0.0349(7) Uani 1 1 d . . .
H29A H 0.1067 0.0874 -0.0136 0.042 Uiso 1 1 calc R . .
H29B H 0.0221 0.1900 -0.0199 0.042 Uiso 1 1 calc R . .
C30 C 0.2797(3) 0.0694(2) 0.13930(17) 0.0264(6) Uani 1 1 d . . .
H30 H 0.2477 0.0406 0.1836 0.032 Uiso 1 1 calc R . .
C31 C 0.4388(3) 0.0859(2) 0.14920(17) 0.0279(6) Uani 1 1 d . . .
H31A H 0.4742 0.1486 0.1276 0.033 Uiso 1 1 calc R . .
H31B H 0.4670 0.0969 0.2013 0.033 Uiso 1 1 calc R . .
C32 C 0.4939(3) -0.0155(3) 0.1104(2) 0.0445(9) Uani 1 1 d . . .
H32A H 0.5415 -0.0009 0.0662 0.053 Uiso 1 1 calc R . .
H32B H 0.5597 -0.0440 0.1426 0.053 Uiso 1 1 calc R . .
C33 C 0.3701(4) -0.0943(3) 0.0905(2) 0.0430(8) Uani 1 1 d . . .
H33A H 0.3488 -0.1353 0.1306 0.052 Uiso 1 1 calc R . .
H33B H 0.3856 -0.1445 0.0463 0.052 Uiso 1 1 calc R . .
C34 C 0.2543(3) -0.0231(2) 0.0773(2) 0.0368(7) Uani 1 1 d . . .
H34A H 0.2614 0.0018 0.0295 0.044 Uiso 1 1 calc R . .
H34B H 0.1626 -0.0610 0.0799 0.044 Uiso 1 1 calc R . .
C35 C 0.0071(3) 0.1419(2) 0.13503(19) 0.0312(7) Uani 1 1 d . A .
H35 H -0.0093 0.0857 0.0917 0.037 Uiso 1 1 calc R . .
C36 C -0.0392(3) 0.0922(3) 0.2021(2) 0.0421(8) Uani 1 1 d . A .
H36A H -0.0462 0.0134 0.1912 0.051 Uiso 1 1 calc R . .
H36B H 0.0271 0.1147 0.2436 0.051 Uiso 1 1 calc R . .
C37 C -0.1810(5) 0.1333(4) 0.2194(3) 0.0778(16) Uani 1 1 d . . .
C38 C -0.2260(6) 0.1869(5) 0.1478(3) 0.0467(19) Uiso 0.616(12) 1 d P A 1
C38A C -0.1774(11) 0.2307(9) 0.2047(6) 0.053(3) Uiso 0.384(12) 1 d P A 2
C39 C -0.0933(3) 0.2297(3) 0.1272(2) 0.0426(8) Uani 1 1 d . . .
H1 H 0.372(3) 0.232(3) 0.2867(18) 0.032(9) Uiso 1 1 d . . .
H2 H 0.306(4) 0.381(3) 0.3314(19) 0.034(9) Uiso 1 1 d . . .
H3 H 0.147(5) 0.253(4) 0.304(2) 0.065(13) Uiso 1 1 d . . .
H4 H 0.375(4) 0.308(3) 0.183(2) 0.040(10) Uiso 1 1 d . . .
H5 H 0.138(4) 0.358(4) 0.214(2) 0.059(12) Uiso 1 1 d . . .

loop_
_atom_site_aniso_label
_atom_site_aniso_U_11
_atom_site_aniso_U_22
_atom_site_aniso_U_33
_atom_site_aniso_U_23
_atom_site_aniso_U_13
_atom_site_aniso_U_12
Ru1 0.03918(14) 0.02218(12) 0.02219(12) 0.00525(9) 0.00439(9) 0.00253(10)
Ru2 0.01844(10) 0.01707(11) 0.01999(11) 0.00295(8) 0.00036(8) -0.00007(8)
P1 0.0134(3) 0.0164(3) 0.0190(3) 0.0015(2) -0.0011(2) 0.0011(2)
P2 0.0160(3) 0.0164(3) 0.0287(3) 0.0000(3) -0.0038(3) 0.0008(2)
P3 0.1066(9) 0.0345(5) 0.0326(5) 0.0123(4) 0.0216(5) 0.0105(5)
N1 0.0639(19) 0.0266(14) 0.0367(15) 0.0093(12) 0.0068(14) 0.0043(13)
N2 0.063(2) 0.0417(17) 0.0313(14) 0.0128(13) -0.0077(14) 0.0034(15)
N3 0.078(2) 0.0351(16) 0.0365(16) 0.0097(13) 0.0199(15) 0.0096(15)
F1 0.0847(18) 0.0538(14) 0.0490(13) 0.0223(11) 0.0125(12) -0.0021(13)
F2 0.0897(18) 0.0437(13) 0.0616(15) 0.0265(12) 0.0151(13) 0.0068(12)
F3 0.183(4) 0.088(2) 0.085(2) 0.0481(19) 0.090(2) 0.058(2)
F4 0.188(4) 0.0577(17) 0.0704(18) 0.0339(15) 0.057(2) 0.053(2)
F5 0.0822(19) 0.084(2) 0.0721(18) 0.0235(16) 0.0033(15) -0.0112(16)
F6 0.249(5) 0.0575(18) 0.0430(15) 0.0076(13) -0.017(2) -0.032(2)
C1 0.084(3) 0.039(2) 0.0367(19) 0.0154(16) 0.0021(19) 0.014(2)
C2 0.069(3) 0.051(2) 0.040(2) 0.0144(18) -0.0072(18) 0.015(2)
C3 0.094(3) 0.043(2) 0.0274(17) 0.0076(15) -0.0090(19) 0.004(2)
C4 0.102(4) 0.043(2) 0.0285(18) 0.0059(16) 0.009(2) 0.002(2)
C5 0.082(3) 0.049(2) 0.044(2) 0.0179(18) 0.030(2) 0.009(2)
C6 0.074(3) 0.039(2) 0.054(2) 0.0178(18) 0.023(2) -0.0009(19)
C7 0.081(3) 0.0257(17) 0.044(2) 0.0077(15) 0.0074(19) 0.0047(17)
C8 0.061(2) 0.055(2) 0.047(2) 0.0210(19) -0.0198(19) -0.0090(19)
C9 0.079(3) 0.058(3) 0.049(2) 0.014(2) 0.032(2) 0.024(2)
C10 0.0191(11) 0.0184(12) 0.0208(12) 0.0037(10) -0.0029(9) 0.0014(9)
C11 0.0286(14) 0.0242(14) 0.0296(14) 0.0102(12) -0.0048(11) -0.0017(11)
C12 0.0382(16) 0.0300(16) 0.0400(17) 0.0134(14) -0.0113(14) 0.0021(13)
C13 0.0307(14) 0.0285(15) 0.0367(16) 0.0020(13) -0.0103(12) 0.0077(12)
C14 0.0216(12) 0.0261(14) 0.0282(14) 0.0004(11) -0.0086(11) 0.0036(11)
C15 0.0144(11) 0.0201(12) 0.0265(13) 0.0036(10) -0.0020(10) -0.0017(9)
C16 0.0177(12) 0.0310(15) 0.0320(15) 0.0059(12) 0.0038(11) 0.0015(11)
C17 0.0172(13) 0.048(2) 0.050(2) 0.0111(16) 0.0039(13) 0.0025(13)
C18 0.0263(16) 0.114(4) 0.045(2) 0.008(2) -0.0044(15) 0.025(2)
C19 0.0201(13) 0.0419(17) 0.0309(15) 0.0082(13) -0.0074(11) -0.0019(12)
C20 0.0202(12) 0.0199(12) 0.0255(13) -0.0010(10) 0.0003(10) 0.0042(10)
C21 0.0216(13) 0.0421(17) 0.0298(15) -0.0027(13) 0.0039(11) 0.0080(12)
C22 0.0407(19) 0.071(3) 0.041(2) -0.0169(19) 0.0047(15) 0.0213(19)
C23 0.0461(19) 0.050(2) 0.0379(18) -0.0146(16) 0.0011(15) 0.0124(17)
C24 0.0309(14) 0.0277(15) 0.0261(14) -0.0020(12) -0.0027(11) 0.0043(12)
C25 0.0238(12) 0.0170(12) 0.0283(14) -0.0025(11) -0.0068(11) 0.0029(10)
C26 0.0285(13) 0.0243(13) 0.0225(13) -0.0020(11) -0.0033(11) 0.0038(11)
C27 0.0471(18) 0.0369(17) 0.0253(15) 0.0020(13) -0.0008(13) 0.0143(15)
C28 0.0455(18) 0.0428(19) 0.0285(15) -0.0109(14) -0.0139(14) 0.0156(15)
C29 0.0358(16) 0.0265(15) 0.0388(17) -0.0041(13) -0.0183(13) 0.0038(12)
C30 0.0226(12) 0.0203(13) 0.0361(15) 0.0033(12) -0.0026(11) 0.0040(10)
C31 0.0226(13) 0.0258(14) 0.0350(15) 0.0028(12) -0.0040(11) 0.0059(11)
C32 0.0328(16) 0.0352(18) 0.060(2) -0.0131(16) -0.0101(16) 0.0124(14)
C33 0.0433(18) 0.0222(15) 0.061(2) -0.0048(15) -0.0051(16) 0.0079(14)
C34 0.0306(15) 0.0223(14) 0.054(2) -0.0061(14) -0.0074(14) 0.0023(12)
C35 0.0171(12) 0.0227(14) 0.0514(19) -0.0011(13) -0.0040(12) -0.0001(11)
C36 0.0264(15) 0.0287(16) 0.071(2) 0.0090(16) 0.0076(15) -0.0077(12)
C37 0.040(2) 0.078(3) 0.125(5) 0.036(3) 0.037(3) 0.012(2)
C39 0.0199(13) 0.0377(18) 0.070(2) 0.0053(17) -0.0071(14) 0.0093(13)

loop_
_atom_type_symbol
_atom_type_description
_atom_type_scat_dispersion_real
_atom_type_scat_dispersion_imag
_atom_type_scat_source
C C 0.0033 0.0016 'International Tables Vol C Tables 4.2.6.8 and 6.1.1.4'
H H 0.0000 0.0000 'International Tables Vol C Tables 4.2.6.8 and 6.1.1.4'
N N 0.0061 0.0033 'International Tables Vol C Tables 4.2.6.8 and 6.1.1.4'
Ru Ru -1.2594 0.8363 'International Tables Vol C Tables 4.2.6.8 and 6.1.1.4'
P P 0.1023 0.0942 'International Tables Vol C Tables 4.2.6.8 and 6.1.1.4'
F F 0.0171 0.0103 'International Tables Vol C Tables 4.2.6.8 and 6.1.1.4'

loop_
_geom_angle_atom_site_label_1
_geom_angle_atom_site_label_2
_geom_angle_atom_site_label_3
_geom_angle
N3 Ru1 N1 80.75(11)
N3 Ru1 N2 81.22(13)
N1 Ru1 N2 80.65(12)
N3 Ru1 Ru2 129.59(9)
N1 Ru1 Ru2 132.82(8)
N2 Ru1 Ru2 132.07(9)
P1 Ru2 P2 111.67(3)
P1 Ru2 Ru1 128.051(19)
P2 Ru2 Ru1 120.25(2)
C15 P1 C20 101.67(12)
C15 P1 C10 101.35(12)
C20 P1 C10 102.36(12)
C15 P1 Ru2 115.70(9)
C20 P1 Ru2 114.73(9)
C10 P1 Ru2 118.60(9)
C30 P2 C25 107.67(13)
C30 P2 C35 102.42(13)
C25 P2 C35 100.87(14)
C30 P2 Ru2 109.11(9)
C25 P2 Ru2 119.75(9)
C35 P2 Ru2 115.38(11)
F3 P3 F6 90.9(2)
F3 P3 F2 90.49(15)
F6 P3 F2 90.21(18)
F3 P3 F1 178.3(2)
F6 P3 F1 90.7(2)
F2 P3 F1 89.92(14)
F3 P3 F5 90.1(2)
F6 P3 F5 178.71(18)
F2 P3 F5 90.53(16)
F1 P3 F5 88.27(15)
F3 P3 F4 91.23(17)
F6 P3 F4 89.7(2)
F2 P3 F4 178.28(17)
F1 P3 F4 88.36(15)
F5 P3 F4 89.5(2)
C6 N1 C7 109.1(3)
C6 N1 C1 111.7(3)
C7 N1 C1 108.0(3)
C6 N1 Ru1 104.7(2)
C7 N1 Ru1 112.5(2)
C1 N1 Ru1 111.0(2)
C8 N2 C2 109.6(3)
C8 N2 C3 109.7(3)
C2 N2 C3 111.1(3)
C8 N2 Ru1 111.8(2)
C2 N2 Ru1 104.6(2)
C3 N2 Ru1 110.0(3)
C4 N3 C9 109.6(3)
C4 N3 C5 111.2(3)
C9 N3 C5 109.6(3)
C4 N3 Ru1 104.4(3)
C9 N3 Ru1 111.1(2)
C5 N3 Ru1 110.9(2)
C2 C1 N1 110.7(3)
C1 C2 N2 111.1(3)
N2 C3 C4 110.8(3)
N3 C4 C3 111.3(3)
N3 C5 C6 110.0(3)
N1 C6 C5 110.5(3)
C11 C10 C14 105.0(2)
C11 C10 P1 116.92(18)
C14 C10 P1 113.57(19)
C12 C11 C10 104.1(2)
C13 C12 C11 102.8(2)
C12 C13 C14 102.7(2)
C13 C14 C10 105.6(2)
C19 C15 C16 102.2(2)
C19 C15 P1 114.65(19)
C16 C15 P1 115.12(18)
C17 C16 C15 103.4(2)
C18 C17 C16 104.9(3)
C19 C18 C17 107.9(3)
C18 C19 C15 105.9(3)
C24 C20 C21 103.0(2)
C24 C20 P1 116.25(18)
C21 C20 P1 116.67(19)
C22 C21 C20 104.2(3)
C23 C22 C21 106.8(3)
C22 C23 C24 107.7(3)
C23 C24 C20 104.4(2)
C26 C25 C29 103.3(2)
C26 C25 P2 117.69(18)
C29 C25 P2 119.5(2)
C25 C26 C27 102.4(2)
C28 C27 C26 103.4(3)
C27 C28 C29 106.4(2)
C28 C29 C25 105.7(3)
C34 C30 C31 104.5(2)
C34 C30 P2 119.7(2)
C31 C30 P2 115.35(19)
C32 C31 C30 105.9(2)
C33 C32 C31 106.3(3)
C32 C33 C34 103.3(3)
C30 C34 C33 102.5(2)
C36 C35 C39 105.5(3)
C36 C35 P2 115.3(2)
C39 C35 P2 113.1(2)
C37 C36 C35 105.5(3)
C38A C37 C36 106.9(6)
C38A C37 C38 45.8(6)
C36 C37 C38 104.5(4)
C39 C38 C37 101.1(4)
C37 C38A C39 106.0(8)
C38 C39 C35 105.3(4)
C38 C39 C38A 44.0(5)
C35 C39 C38A 100.4(5)

loop_
_geom_bond_atom_site_label_1
_geom_bond_atom_site_label_2
_geom_bond_distance
Ru1 N3 2.152(3)
Ru1 N1 2.154(3)
Ru1 N2 2.163(3)
Ru1 Ru2 2.4785(3)
Ru2 P1 2.2757(7)
Ru2 P2 2.3048(7)
P1 C15 1.849(2)
P1 C20 1.854(3)
P1 C10 1.857(3)
P2 C30 1.840(3)
P2 C25 1.846(3)
P2 C35 1.851(3)
P3 F3 1.574(3)
P3 F6 1.581(4)
P3 F2 1.590(2)
P3 F1 1.598(3)
P3 F5 1.599(3)
P3 F4 1.599(3)
N1 C6 1.476(5)
N1 C7 1.493(5)
N1 C1 1.505(5)
N2 C8 1.463(5)
N2 C2 1.493(5)
N2 C3 1.499(5)
N3 C4 1.472(6)
N3 C9 1.483(5)
N3 C5 1.504(5)
C1 C2 1.491(6)
C3 C4 1.515(6)
C5 C6 1.518(6)
C10 C11 1.554(4)
C10 C14 1.559(3)
C11 C12 1.546(4)
C12 C13 1.514(5)
C13 C14 1.521(4)
C15 C19 1.542(4)
C15 C16 1.544(4)
C16 C17 1.532(4)
C17 C18 1.517(5)
C18 C19 1.508(4)
C20 C24 1.537(4)
C20 C21 1.539(4)
C21 C22 1.529(5)
C22 C23 1.495(5)
C23 C24 1.537(4)
C25 C26 1.530(4)
C25 C29 1.556(4)
C26 C27 1.533(4)
C27 C28 1.531(5)
C28 C29 1.535(5)
C30 C34 1.528(4)
C30 C31 1.552(4)
C31 C32 1.525(4)
C32 C33 1.515(5)
C33 C34 1.533(4)
C35 C36 1.544(5)
C35 C39 1.557(4)
C36 C37 1.539(5)
C37 C38A 1.306(12)
C37 C38 1.647(8)
C38 C39 1.451(7)
C38A C39 1.679(12)

loop_
_geom_torsion_atom_site_label_1
_geom_torsion_atom_site_label_2
_geom_torsion_atom_site_label_3
_geom_torsion_atom_site_label_4
_geom_torsion
N3 Ru1 Ru2 P1 66.55(13)
N1 Ru1 Ru2 P1 -174.64(12)
N2 Ru1 Ru2 P1 -52.10(12)
N3 Ru1 Ru2 P2 -115.46(13)
N1 Ru1 Ru2 P2 3.35(12)
N2 Ru1 Ru2 P2 125.89(12)
P2 Ru2 P1 C15 -108.00(10)
Ru1 Ru2 P1 C15 70.13(10)
P2 Ru2 P1 C20 134.05(9)
Ru1 Ru2 P1 C20 -47.82(9)
P2 Ru2 P1 C10 12.74(10)
Ru1 Ru2 P1 C10 -169.12(9)
P1 Ru2 P2 C30 133.85(10)
Ru1 Ru2 P2 C30 -44.44(11)
P1 Ru2 P2 C25 9.23(10)
Ru1 Ru2 P2 C25 -169.06(10)
P1 Ru2 P2 C35 -111.54(11)
Ru1 Ru2 P2 C35 70.16(11)
N3 Ru1 N1 C6 31.3(3)
N2 Ru1 N1 C6 113.8(3)
Ru2 Ru1 N1 C6 -105.6(2)
N3 Ru1 N1 C7 149.6(3)
N2 Ru1 N1 C7 -127.9(3)
Ru2 Ru1 N1 C7 12.7(3)
N3 Ru1 N1 C1 -89.4(3)
N2 Ru1 N1 C1 -6.8(2)
Ru2 Ru1 N1 C1 133.8(2)
N3 Ru1 N2 C8 -129.5(3)
N1 Ru1 N2 C8 148.5(3)
Ru2 Ru1 N2 C8 7.3(3)
N3 Ru1 N2 C2 112.0(3)
N1 Ru1 N2 C2 30.0(2)
Ru2 Ru1 N2 C2 -111.2(2)
N3 Ru1 N2 C3 -7.4(2)
N1 Ru1 N2 C3 -89.3(2)
Ru2 Ru1 N2 C3 129.5(2)
N1 Ru1 N3 C4 112.8(2)
N2 Ru1 N3 C4 30.9(2)
Ru2 Ru1 N3 C4 -107.9(2)
N1 Ru1 N3 C9 -129.2(3)
N2 Ru1 N3 C9 148.9(3)
Ru2 Ru1 N3 C9 10.2(3)
N1 Ru1 N3 C5 -7.0(3)
N2 Ru1 N3 C5 -88.9(3)
Ru2 Ru1 N3 C5 132.4(3)
C6 N1 C1 C2 -135.0(3)
C7 N1 C1 C2 105.1(4)
Ru1 N1 C1 C2 -18.6(4)
N1 C1 C2 N2 47.0(4)
C8 N2 C2 C1 -170.3(3)
C3 N2 C2 C1 68.3(4)
Ru1 N2 C2 C1 -50.4(3)
C8 N2 C3 C4 105.6(4)
C2 N2 C3 C4 -133.1(4)
Ru1 N2 C3 C4 -17.7(4)
C9 N3 C4 C3 -169.9(3)
C5 N3 C4 C3 68.8(4)
Ru1 N3 C4 C3 -50.8(3)
N2 C3 C4 N3 47.1(4)
C4 N3 C5 C6 -134.2(4)
C9 N3 C5 C6 104.5(4)
Ru1 N3 C5 C6 -18.6(5)
C7 N1 C6 C5 -172.2(3)
C1 N1 C6 C5 68.6(4)
Ru1 N1 C6 C5 -51.6(4)
N3 C5 C6 N1 47.7(5)
C15 P1 C10 C11 -43.9(2)
C20 P1 C10 C11 60.9(2)
Ru2 P1 C10 C11 -171.68(17)
C15 P1 C10 C14 -166.47(19)
C20 P1 C10 C14 -61.7(2)
Ru2 P1 C10 C14 65.7(2)
C14 C10 C11 C12 -15.1(3)
P1 C10 C11 C12 -142.1(2)
C10 C11 C12 C13 37.1(3)
C11 C12 C13 C14 -44.8(3)
C12 C13 C14 C10 35.2(3)
C11 C10 C14 C13 -12.1(3)
P1 C10 C14 C13 116.9(2)
C20 P1 C15 C19 82.8(2)
C10 P1 C15 C19 -171.9(2)
Ru2 P1 C15 C19 -42.2(2)
C20 P1 C15 C16 -159.0(2)
C10 P1 C15 C16 -53.7(2)
Ru2 P1 C15 C16 76.0(2)
C19 C15 C16 C17 -39.6(3)
P1 C15 C16 C17 -164.6(2)
C15 C16 C17 C18 33.4(4)
C16 C17 C18 C19 -14.0(5)
C17 C18 C19 C15 -10.9(5)
C16 C15 C19 C18 31.2(3)
P1 C15 C19 C18 156.4(3)
C15 P1 C20 C24 -52.0(2)
C10 P1 C20 C24 -156.5(2)
Ru2 P1 C20 C24 73.6(2)
C15 P1 C20 C21 -173.8(2)
C10 P1 C20 C21 81.6(2)
Ru2 P1 C20 C21 -48.2(2)
C24 C20 C21 C22 36.9(3)
P1 C20 C21 C22 165.5(2)
C20 C21 C22 C23 -25.7(4)
C21 C22 C23 C24 4.3(5)
C22 C23 C24 C20 18.9(4)
C21 C20 C24 C23 -34.2(3)
P1 C20 C24 C23 -163.0(2)
C30 P2 C25 C26 -51.8(2)
C35 P2 C25 C26 -158.8(2)
Ru2 P2 C25 C26 73.5(2)
C30 P2 C25 C29 74.7(2)
C35 P2 C25 C29 -32.2(2)
Ru2 P2 C25 C29 -159.97(18)
C29 C25 C26 C27 40.9(3)
P2 C25 C26 C27 175.0(2)
C25 C26 C27 C28 -42.3(3)
C26 C27 C28 C29 27.2(3)
C27 C28 C29 C25 -1.9(3)
C26 C25 C29 C28 -24.1(3)
P2 C25 C29 C28 -157.1(2)
C25 P2 C30 C34 -46.1(3)
C35 P2 C30 C34 59.7(3)
Ru2 P2 C30 C34 -177.6(2)
C25 P2 C30 C31 80.0(2)
C35 P2 C30 C31 -174.2(2)
Ru2 P2 C30 C31 -51.4(2)
C34 C30 C31 C32 -16.7(3)
P2 C30 C31 C32 -150.3(2)
C30 C31 C32 C33 -9.4(4)
C31 C32 C33 C34 31.8(4)
C31 C30 C34 C33 36.0(3)
P2 C30 C34 C33 167.1(2)
C32 C33 C34 C30 -42.0(4)
C30 P2 C35 C36 62.9(3)
C25 P2 C35 C36 173.9(2)
Ru2 P2 C35 C36 -55.5(2)
C30 P2 C35 C39 -175.6(3)
C25 P2 C35 C39 -64.6(3)
Ru2 P2 C35 C39 66.0(3)
C39 C35 C36 C37 12.7(4)
P2 C35 C36 C37 138.2(3)
C35 C36 C37 C38A -35.5(7)
C35 C36 C37 C38 12.2(5)
C38A C37 C38 C39 65.2(8)
C36 C37 C38 C39 -34.4(5)
C36 C37 C38A C39 40.8(8)
C38 C37 C38A C39 -53.2(6)
C37 C38 C39 C35 42.4(5)
C37 C38 C39 C38A -46.8(6)
C36 C35 C39 C38 -36.5(4)
P2 C35 C39 C38 -163.5(3)
C36 C35 C39 C38A 8.4(5)
P2 C35 C39 C38A -118.5(4)
C37 C38A C39 C38 69.8(8)
C37 C38A C39 C35 -31.4(8)
